data_7245082
loop_
_publ_author_name
'Nishimoto, Hiroshi'
'Kadoya, Tomofumi'
'Miyake, Rikyu'
'Oda, Takeshi'
'Nishida, Jun-ichi'
'Kubo, Kazuya'
'Tajima, Hiroyuki'
'Kawase, Takeshi'
'Yamada, Jun-ichi'

_publ_section_title
;
 An isotropic three-dimensional organic semiconductor
 2-(thiopyran-4-ylidene)-1,3-benzodithiole (TP-BT): asymmetric molecular
 design to suppress access resistance
;
_journal_name_full CrystEngComm
_journal_paper_doi 10.1039/D2CE00644H
_journal_year 2022
_chemical_formula_moiety 'C12 H8 O S2'
_chemical_formula_sum 'C12 H8 O S2'
_chemical_formula_weight 232.31
_space_group_crystal_system monoclinic
_space_group_IT_number 14
_space_group_name_Hall '-P 2ybc'
_space_group_name_H-M_alt 'P 1 21/c 1'
_atom_sites_solution_hydrogens geom
_atom_sites_solution_primary direct
_atom_sites_solution_secondary difmap
_audit_update_record
;
2022-01-11 deposited with the CCDC.	2022-06-16 downloaded from the CCDC.
;
_cell_angle_alpha 90.0000
_cell_angle_beta 96.417(6)
_cell_angle_gamma 90.0000
_cell_formula_units_Z 4
_cell_length_a 5.9198(16)
_cell_length_b 7.670(2)
_cell_length_c 22.977(6)
_cell_measurement_reflns_used 3131
_cell_measurement_temperature 293
_cell_measurement_theta_max 30.17
_cell_measurement_theta_min 2.80
_cell_volume 1036.7(5)
_computing_cell_refinement CrystalClear
_computing_data_collection 'CrystalClear (Rigaku Inc., 2008)'
_computing_data_reduction CrystalClear
_computing_molecular_graphics 'CrystalStructure 4.2'
_computing_publication_material 'CrystalStructure 4.2 (Rigaku, 2017)'
_computing_structure_refinement 'SHELXL Version 2014/3 (Sheldrick, 2008)'
_computing_structure_solution 'SIR2014 (Burla, et al., 2014)'
_diffrn_ambient_temperature 293
_diffrn_detector_area_resol_mean 7.314
_diffrn_measured_fraction_theta_full 0.999
_diffrn_measured_fraction_theta_max 0.999
_diffrn_measurement_device_type 'Rigaku Mercury70'
_diffrn_measurement_method \w
_diffrn_radiation_type 'Mo K\a'
_diffrn_radiation_wavelength 0.71075
_diffrn_reflns_av_R_equivalents 0.0279
_diffrn_reflns_Laue_measured_fraction_full 0.999
_diffrn_reflns_Laue_measured_fraction_max 0.999
_diffrn_reflns_limit_h_max 7
_diffrn_reflns_limit_h_min -7
_diffrn_reflns_limit_k_max 9
_diffrn_reflns_limit_k_min -9
_diffrn_reflns_limit_l_max 29
_diffrn_reflns_limit_l_min -29
_diffrn_reflns_number 17838
_diffrn_reflns_point_group_measured_fraction_full 0.999
_diffrn_reflns_point_group_measured_fraction_max 0.999
_diffrn_reflns_theta_full 25.242
_diffrn_reflns_theta_max 27.497
_diffrn_reflns_theta_min 2.802
_diffrn_standards_number 0
_exptl_absorpt_coefficient_mu 0.478
_exptl_absorpt_correction_T_max 0.990
_exptl_absorpt_correction_T_min 0.919
_exptl_absorpt_correction_type numerical
_exptl_absorpt_process_details 'NUMABS (Rigaku, 1999)'
_exptl_crystal_colour orange
_exptl_crystal_density_diffrn 1.488
_exptl_crystal_density_method 'not measured'
_exptl_crystal_description platelet
_exptl_crystal_F_000 480.00
_exptl_crystal_size_max 0.340
_exptl_crystal_size_mid 0.190
_exptl_crystal_size_min 0.020
_refine_diff_density_max 1.44
_refine_diff_density_min -0.36
_refine_ls_extinction_method none
_refine_ls_goodness_of_fit_ref 1.078
_refine_ls_hydrogen_treatment constr
_refine_ls_number_parameters 136
_refine_ls_number_reflns 2376
_refine_ls_number_restraints 0
_refine_ls_R_factor_all 0.0756
_refine_ls_R_factor_gt 0.0705
_refine_ls_shift/su_max 0.000
_refine_ls_structure_factor_coef Fsqd
_refine_ls_weighting_details 'w = 1/[\s^2^(Fo^2^)+(0.1115P)^2^+1.0852P] where P=(Fo^2^+2Fc^2^)/3'
_refine_ls_weighting_scheme calc
_refine_ls_wR_factor_gt 0.1933
_refine_ls_wR_factor_ref 0.1985
_reflns_Friedel_coverage 0.000
_reflns_number_gt 2126
_reflns_number_total 2376
_reflns_threshold_expression F^2^>2.0\s(F^2^)
_cod_data_source_file d2ce00644h2.cif
_cod_data_source_block V210919e
_cod_database_code 7245082
_shelxl_version_number 2014-3

loop_
_space_group_symop_id
_space_group_symop_operation_xyz
1 +X,+Y,+Z
2 -X,1/2+Y,1/2-Z
3 -X,-Y,-Z
4 +X,-1/2-Y,-1/2+Z

loop_
_atom_site_label
_atom_site_type_symbol
_atom_site_fract_x
_atom_site_fract_y
_atom_site_fract_z
_atom_site_U_iso_or_equiv
_atom_site_adp_type
_atom_site_occupancy
_atom_site_site_symmetry_order
_atom_site_calc_flag
_atom_site_refinement_flags_posn
_atom_site_refinement_flags_adp
_atom_site_refinement_flags_occupancy
_atom_site_disorder_assembly
_atom_site_disorder_group
S1 S 0.97597(13) 0.03689(11) 0.75598(4) 0.0477(3) Uani 1 1 d . . . . .
S2 S 0.57139(13) 0.22727(12) 0.78702(4) 0.0515(3) Uani 1 1 d . . . . .
O13 O 0.4585(6) 0.1635(5) 0.55431(12) 0.0774(9) Uani 1 1 d . . . . .
C1 C 0.7177(5) 0.1383(4) 0.73211(13) 0.0418(6) Uani 1 1 d . . . . .
C2 C 0.7710(6) 0.2332(5) 0.90229(16) 0.0530(8) Uani 1 1 d . . . . .
H2 H 0.6423 0.2918 0.9116 0.064 Uiso 1 1 calc R U . . .
C3 C 0.7488(6) 0.0658(4) 0.62769(15) 0.0486(7) Uani 1 1 d . . . . .
H3 H 0.8861 0.0073 0.6362 0.058 Uiso 1 1 calc R U . . .
C4 C 0.6332(5) 0.1436(4) 0.67534(13) 0.0447(7) Uani 1 1 d . . . . .
C5 C 0.4140(5) 0.2239(4) 0.65411(15) 0.0467(7) Uani 1 1 d . . . . .
H5 H 0.3229 0.2705 0.6807 0.056 Uiso 1 1 calc R U . . .
C6 C 0.9763(5) 0.0980(4) 0.83082(14) 0.0435(7) Uani 1 1 d . . . . .
C7 C 1.1507(6) 0.0576(4) 0.87303(14) 0.0473(7) Uani 1 1 d . . . . .
H7 H 1.2769 -0.0024 0.8628 0.057 Uiso 1 1 calc R U . . .
C8 C 0.7884(6) 0.1853(4) 0.84495(14) 0.0458(7) Uani 1 1 d . . . . .
C9 C 0.3461(7) 0.2300(5) 0.59760(17) 0.0617(9) Uani 1 1 d . . . . .
H9 H 0.2082 0.2851 0.5863 0.074 Uiso 1 1 calc R U . . .
C10 C 0.9442(7) 0.1944(5) 0.94585(16) 0.0620(9) Uani 1 1 d . . . . .
H10 H 0.9321 0.2259 0.9845 0.074 Uiso 1 1 calc R U . . .
C11 C 1.1402(6) 0.1060(5) 0.93114(16) 0.0592(9) Uani 1 1 d . . . . .
H11 H 1.2596 0.0807 0.9597 0.071 Uiso 1 1 calc R U . . .
C12 C 0.6556(7) 0.0802(5) 0.57288(16) 0.0609(9) Uani 1 1 d . . . . .
H12 H 0.7325 0.0281 0.5443 0.073 Uiso 1 1 calc R U . . .

loop_
_atom_site_aniso_label
_atom_site_aniso_U_11
_atom_site_aniso_U_22
_atom_site_aniso_U_33
_atom_site_aniso_U_23
_atom_site_aniso_U_13
_atom_site_aniso_U_12
S1 0.0409(4) 0.0449(5) 0.0583(5) -0.0022(3) 0.0098(3) 0.0106(3)
S2 0.0388(4) 0.0571(5) 0.0595(5) -0.0015(4) 0.0098(3) 0.0132(3)
O13 0.081(2) 0.094(2) 0.0542(15) 0.0005(15) -0.0045(14) 0.0090(17)
C1 0.0393(14) 0.0367(14) 0.0495(16) 0.0007(12) 0.0057(12) -0.0007(12)
C2 0.0498(18) 0.0554(19) 0.0550(19) -0.0038(14) 0.0113(15) 0.0030(15)
C3 0.0496(17) 0.0434(16) 0.0533(18) -0.0028(13) 0.0076(14) -0.0025(13)
C4 0.0504(17) 0.0369(14) 0.0457(15) 0.0028(11) -0.0002(13) -0.0124(13)
C5 0.0421(16) 0.0449(16) 0.0528(18) 0.0020(13) 0.0048(13) 0.0002(12)
C6 0.0438(15) 0.0354(14) 0.0505(16) 0.0047(12) 0.0015(12) -0.0031(12)
C7 0.0450(16) 0.0461(16) 0.0508(17) 0.0036(13) 0.0053(13) 0.0048(13)
C8 0.0496(17) 0.0430(15) 0.0453(15) -0.0026(12) 0.0068(13) -0.0049(13)
C9 0.057(2) 0.068(2) 0.056(2) 0.0052(17) -0.0064(17) -0.0031(17)
C10 0.076(3) 0.067(2) 0.0433(17) -0.0065(16) 0.0068(17) -0.0008(19)
C11 0.0556(19) 0.064(2) 0.0543(19) 0.0076(16) -0.0085(15) -0.0060(17)
C12 0.068(2) 0.065(2) 0.0501(19) -0.0015(16) 0.0077(16) -0.0060(18)

loop_
_atom_type_symbol
_atom_type_description
_atom_type_scat_dispersion_real
_atom_type_scat_dispersion_imag
_atom_type_scat_source
C C 0.0033 0.0016
;
International Tables for Crystallography
(Vol. C, Tables 4.2.6.8 and 6.1.1.4)
;
H H 0.0000 0.0000
;
International Tables for Crystallography
(Vol. C, Table 6.1.1.4)
;
O O 0.0106 0.0060
;
International Tables for Crystallography
(Vol. C, Tables 4.2.6.8 and 6.1.1.4)
;
S S 0.1246 0.1234
;
International Tables for Crystallography
(Vol. C, Tables 4.2.6.8 and 6.1.1.4)
;

loop_
_geom_angle_atom_site_label_1
_geom_angle_atom_site_label_2
_geom_angle_atom_site_label_3
_geom_angle
_geom_angle_site_symmetry_1
_geom_angle_site_symmetry_3
_geom_angle_publ_flag
C1 S1 C6 95.29(14) . . ?
C1 S2 C8 95.45(14) . . ?
C12 O13 C9 114.9(3) . . ?
C4 C1 S2 121.9(2) . . ?
C4 C1 S1 122.4(2) . . ?
S2 C1 S1 115.73(17) . . ?
C8 C2 C10 120.3(3) . . ?
C8 C2 H2 119.9 . . ?
C10 C2 H2 119.9 . . ?
C12 C3 C4 119.5(3) . . ?
C12 C3 H3 120.2 . . ?
C4 C3 H3 120.2 . . ?
C1 C4 C5 123.6(3) . . ?
C1 C4 C3 123.6(3) . . ?
C5 C4 C3 112.8(3) . . ?
C9 C5 C4 120.2(3) . . ?
C9 C5 H5 119.9 . . ?
C4 C5 H5 119.9 . . ?
C8 C6 C7 120.7(3) . . ?
C8 C6 S1 116.4(2) . . ?
C7 C6 S1 122.9(3) . . ?
C6 C7 C11 120.5(3) . . ?
C6 C7 H7 119.8 . . ?
C11 C7 H7 119.8 . . ?
C6 C8 C2 120.4(3) . . ?
C6 C8 S2 116.8(2) . . ?
C2 C8 S2 122.8(3) . . ?
C5 C9 O13 126.1(4) . . ?
C5 C9 H9 117.0 . . ?
O13 C9 H9 117.0 . . ?
C2 C10 C11 119.4(3) . . ?
C2 C10 H10 120.3 . . ?
C11 C10 H10 120.3 . . ?
C7 C11 C10 118.8(3) . . ?
C7 C11 H11 120.6 . . ?
C10 C11 H11 120.6 . . ?
C3 C12 O13 126.3(4) . . ?
C3 C12 H12 116.9 . . ?
O13 C12 H12 116.9 . . ?

loop_
_geom_bond_atom_site_label_1
_geom_bond_atom_site_label_2
_geom_bond_distance
_geom_bond_site_symmetry_2
_geom_bond_publ_flag
S1 C1 1.748(3) . ?
S1 C6 1.782(3) . ?
S2 C1 1.747(3) . ?
S2 C8 1.773(3) . ?
O13 C12 1.357(5) . ?
O13 C9 1.357(5) . ?
C1 C4 1.344(4) . ?
C2 C8 1.383(5) . ?
C2 C10 1.383(6) . ?
C2 H2 0.9300 . ?
C3 C12 1.322(5) . ?
C3 C4 1.480(5) . ?
C3 H3 0.9300 . ?
C4 C5 1.470(5) . ?
C5 C9 1.316(5) . ?
C5 H5 0.9300 . ?
C6 C8 1.368(5) . ?
C6 C7 1.370(4) . ?
C7 C11 1.394(5) . ?
C7 H7 0.9300 . ?
C9 H9 0.9300 . ?
C10 C11 1.417(6) . ?
C10 H10 0.9300 . ?
C11 H11 0.9300 . ?
C12 H12 0.9300 . ?

loop_
_geom_torsion_atom_site_label_1
_geom_torsion_atom_site_label_2
_geom_torsion_atom_site_label_3
_geom_torsion_atom_site_label_4
_geom_torsion
_geom_torsion_site_symmetry_1
_geom_torsion_site_symmetry_2
_geom_torsion_site_symmetry_3
_geom_torsion_site_symmetry_4
_geom_torsion_publ_flag
C8 S2 C1 C4 -176.2(3) . . . . ?
C8 S2 C1 S1 5.6(2) . . . . ?
C6 S1 C1 C4 176.1(3) . . . . ?
C6 S1 C1 S2 -5.79(19) . . . . ?
S2 C1 C4 C5 0.3(4) . . . . ?
S1 C1 C4 C5 178.4(2) . . . . ?
S2 C1 C4 C3 -178.3(2) . . . . ?
S1 C1 C4 C3 -0.3(4) . . . . ?
C12 C3 C4 C1 -178.6(3) . . . . ?
C12 C3 C4 C5 2.6(4) . . . . ?
C1 C4 C5 C9 177.4(3) . . . . ?
C3 C4 C5 C9 -3.8(4) . . . . ?
C1 S1 C6 C8 3.7(3) . . . . ?
C1 S1 C6 C7 -177.8(3) . . . . ?
C8 C6 C7 C11 -0.4(5) . . . . ?
S1 C6 C7 C11 -178.8(3) . . . . ?
C7 C6 C8 C2 -0.5(5) . . . . ?
S1 C6 C8 C2 178.1(3) . . . . ?
C7 C6 C8 S2 -179.0(2) . . . . ?
S1 C6 C8 S2 -0.4(3) . . . . ?
C10 C2 C8 C6 0.4(5) . . . . ?
C10 C2 C8 S2 178.9(3) . . . . ?
C1 S2 C8 C6 -3.1(3) . . . . ?
C1 S2 C8 C2 178.5(3) . . . . ?
C4 C5 C9 O13 1.8(6) . . . . ?
C12 O13 C9 C5 1.7(6) . . . . ?
C8 C2 C10 C11 0.4(6) . . . . ?
C6 C7 C11 C10 1.3(5) . . . . ?
C2 C10 C11 C7 -1.2(6) . . . . ?
C4 C3 C12 O13 0.9(6) . . . . ?
C9 O13 C12 C3 -3.1(6) . . . . ?
